data_7208726
loop_
_publ_author_name
'Kounavi, Konstantina A.'
'Moushi, Eleni E.'
'Manos, Manolis J.'
'Papatriantafyllopoulou, Constantina'
'Tasiopoulos, Anastasios J.'
'Nastopoulos, Vassilios'

_publ_section_title
;
 Supramolecular patterns of cationic and neutral Ni(ii) complexes from the
 interplay of hydrogen-bonding, stacking interactions and
 metal-coordination motifs
;
_journal_issue 20
_journal_name_full CrystEngComm
_journal_page_first 6492
_journal_paper_doi 10.1039/c2ce25704a
_journal_volume 14
_journal_year 2012
_chemical_formula_moiety 'C60 H48 N8 Ni, 2(C30 H24 Cl2 N4 Ni), 2(Cl), 1.35 (H2 O)'
_chemical_formula_sum 'C120 H98.7 Cl6 N16 Ni3 O1.35'
_chemical_formula_weight 2175.28
_space_group_IT_number 2
_symmetry_cell_setting triclinic
_symmetry_space_group_name_Hall '-P 1'
_symmetry_space_group_name_H-M 'P -1'
_atom_sites_solution_hydrogens geom
_atom_sites_solution_primary direct
_atom_sites_solution_secondary difmap
_audit_creation_method SHELXL-97
_cell_angle_alpha 116.937(4)
_cell_angle_beta 103.576(3)
_cell_angle_gamma 93.729(3)
_cell_formula_units_Z 2
_cell_length_a 15.7526(5)
_cell_length_b 19.9434(7)
_cell_length_c 19.9541(8)
_cell_measurement_reflns_used 14883
_cell_measurement_temperature 100(2)
_cell_measurement_theta_max 28.6040
_cell_measurement_theta_min 2.8792
_cell_volume 5325.2(4)
_computing_cell_refinement 'CrysAlis RED (Oxford Diffraction, 2009)'
_computing_data_collection 'CrysAlis CCD (Oxford Diffraction, 2009)'
_computing_data_reduction 'CrysAlis RED (Oxford Diffraction, 2009)'
_computing_molecular_graphics
;ORTEP-3 for Windows (Farrugia, 1997); PLATON (Spek, 1990);
MERCURY (Bruno et al. 2002)
;
_computing_publication_material 'WINGX (Farrugia, 1999)'
_computing_structure_refinement 'SHELXL-97 (Sheldrick, 1997)'
_computing_structure_solution 'SIR92 (Altomare et al., 1994)'
_diffrn_ambient_temperature 100(2)
_diffrn_detector_area_resol_mean 10.4223
_diffrn_measured_fraction_theta_full 0.997
_diffrn_measured_fraction_theta_max 0.997
_diffrn_measurement_device_type 'Oxford Diffraction SuperNova with Atlas detector'
_diffrn_measurement_method '\w scans'
_diffrn_radiation_monochromator mirror
_diffrn_radiation_source 'SuperNova (Mo) X-ray Source'
_diffrn_radiation_type MoK\a
_diffrn_radiation_wavelength 0.71073
_diffrn_reflns_av_R_equivalents 0.0685
_diffrn_reflns_av_sigmaI/netI 0.1194
_diffrn_reflns_limit_h_max 18
_diffrn_reflns_limit_h_min -19
_diffrn_reflns_limit_k_max 25
_diffrn_reflns_limit_k_min -25
_diffrn_reflns_limit_l_max 25
_diffrn_reflns_limit_l_min -24
_diffrn_reflns_number 58902
_diffrn_reflns_theta_full 26.50
_diffrn_reflns_theta_max 26.50
_diffrn_reflns_theta_min 2.88
_exptl_absorpt_coefficient_mu 0.735
_exptl_absorpt_correction_T_max 1.0000
_exptl_absorpt_correction_T_min 0.6971
_exptl_absorpt_correction_type multi-scan
_exptl_absorpt_process_details
;
CrysAlisPro, Oxford Diffraction Ltd.,
Version 1.171.33.66 (release 28-04-2010 CrysAlis171 .NET)
(compiled Apr 28 2010,14:27:37)
Empirical absorption correction using spherical harmonics,
implemented in SCALE3 ABSPACK scaling algorithm.
;
_exptl_crystal_colour blue
_exptl_crystal_density_diffrn 1.357
_exptl_crystal_density_method 'not measured'
_exptl_crystal_description prism
_exptl_crystal_F_000 2255
_exptl_crystal_size_max 0.25
_exptl_crystal_size_mid 0.14
_exptl_crystal_size_min 0.10
_refine_diff_density_max 0.932
_refine_diff_density_min -0.486
_refine_diff_density_rms 0.071
_refine_ls_extinction_method none
_refine_ls_goodness_of_fit_ref 0.940
_refine_ls_hydrogen_treatment mixed
_refine_ls_matrix_type full
_refine_ls_number_parameters 1367
_refine_ls_number_reflns 21984
_refine_ls_number_restraints 70
_refine_ls_restrained_S_all 0.946
_refine_ls_R_factor_all 0.0986
_refine_ls_R_factor_gt 0.0454
_refine_ls_shift/su_max 0.001
_refine_ls_shift/su_mean 0.000
_refine_ls_structure_factor_coef Fsqd
_refine_ls_weighting_details 'calc w=1/[\s^2^(Fo^2^)+(0.0259P)^2^] where P=(Fo^2^+2Fc^2^)/3'
_refine_ls_weighting_scheme calc
_refine_ls_wR_factor_gt 0.0784
_refine_ls_wR_factor_ref 0.0863
_reflns_number_gt 12535
_reflns_number_total 21984
_reflns_threshold_expression >2\s(I)
_cod_data_source_file c2ce25704a.txt
_cod_data_source_block 6-Ni{HL'}4_{NiCl2{HL'}2}2_Cl2_1.35H2O
_cod_original_cell_volume 5325.2(3)
_cod_original_formula_sum 'C120 H98.70 Cl6 N16 Ni3 O1.35'
_cod_database_code 7208726

loop_
_symmetry_equiv_pos_as_xyz
'x, y, z'
'-x, -y, -z'

loop_
_atom_site_label
_atom_site_type_symbol
_atom_site_fract_x
_atom_site_fract_y
_atom_site_fract_z
_atom_site_U_iso_or_equiv
_atom_site_adp_type
_atom_site_occupancy
_atom_site_symmetry_multiplicity
_atom_site_calc_flag
_atom_site_refinement_flags
_atom_site_disorder_assembly
_atom_site_disorder_group
C2A C 0.48054(18) -0.02928(16) 0.66399(16) 0.0228(7) Uani 1 1 d . . .
H2A H 0.4913 -0.0690 0.6751 0.027 Uiso 1 1 calc R . .
C2B C 0.5412(2) 0.23882(17) 0.92969(16) 0.0262(8) Uani 1 1 d . . .
H2B H 0.4814 0.2377 0.9271 0.031 Uiso 1 1 calc R . .
C2C C 0.85223(19) 0.33497(16) 0.59533(16) 0.0214(7) Uani 1 1 d . . .
H2C H 0.8214 0.3750 0.6112 0.026 Uiso 1 1 calc R . .
C2D C 1.16788(19) 0.43173(16) 0.79970(16) 0.0251(8) Uani 1 1 d . . .
H2D H 1.2077 0.4623 0.7922 0.030 Uiso 1 1 calc R . .
C2E C 0.65097(18) 0.34723(16) 0.18708(18) 0.0257(8) Uani 1 1 d . . .
H2E H 0.6635 0.3137 0.1414 0.031 Uiso 1 1 calc R . .
C2F C 0.86240(18) 0.33599(16) 0.24510(16) 0.0197(7) Uani 1 1 d . . .
H2F H 0.8544 0.3834 0.2809 0.024 Uiso 1 1 calc R . .
C2G C 0.71371(18) 0.11141(15) 0.24228(15) 0.0180(7) Uani 1 1 d . . .
H2G H 0.6529 0.0975 0.2163 0.022 Uiso 1 1 calc R . .
C2H C 0.6408(2) 0.25236(15) 0.37423(17) 0.0225(7) Uani 1 1 d . . .
H2H H 0.6969 0.2555 0.4051 0.027 Uiso 1 1 calc R . .
C4A C 0.46920(18) 0.08399(15) 0.67697(16) 0.0192(7) Uani 1 1 d . . .
C4B C 0.66657(19) 0.20461(17) 0.91511(16) 0.0223(7) Uani 1 1 d . . .
C4C C 0.95836(18) 0.27033(15) 0.57908(15) 0.0166(7) Uani 1 1 d . . .
C4D C 1.04598(18) 0.37180(15) 0.79710(16) 0.0195(7) Uani 1 1 d . . .
C4E C 0.64457(18) 0.40599(16) 0.30756(17) 0.0237(8) Uani 1 1 d . . .
C4F C 0.84265(18) 0.21356(16) 0.16413(16) 0.0177(7) Uani 1 1 d . . .
C4G C 0.84887(17) 0.17823(15) 0.30969(15) 0.0169(7) Uani 1 1 d . . .
C4H C 0.53328(18) 0.24459(15) 0.27874(16) 0.0209(7) Uani 1 1 d . . .
C5A C 0.44172(18) 0.03311(15) 0.59780(16) 0.0185(7) Uani 1 1 d . . .
C5B C 0.6837(2) 0.28294(16) 0.95883(16) 0.0234(7) Uani 1 1 d . . .
C5C C 0.87953(18) 0.21802(15) 0.54257(15) 0.0173(7) Uani 1 1 d . . .
C5D C 1.11557(19) 0.35589(16) 0.83972(16) 0.0220(7) Uani 1 1 d . . .
C5E C 0.60035(19) 0.44134(17) 0.26916(17) 0.0269(8) Uani 1 1 d . . .
C5F C 0.92230(19) 0.24774(15) 0.16583(16) 0.0184(7) Uani 1 1 d . . .
C5G C 0.85125(18) 0.10350(16) 0.29174(16) 0.0190(7) Uani 1 1 d . . .
C5H C 0.49685(19) 0.24416(16) 0.33380(16) 0.0210(7) Uani 1 1 d . . .
C7A C 0.47628(19) 0.16798(16) 0.72023(16) 0.0204(7) Uani 1 1 d . . .
C7B C 0.72772(19) 0.15342(16) 0.88608(16) 0.0226(7) Uani 1 1 d . . .
C7C C 1.05192(18) 0.25953(14) 0.58781(16) 0.0193(7) Uani 1 1 d . . .
C7D C 0.94950(18) 0.34372(16) 0.77534(16) 0.0211(7) Uani 1 1 d . . .
C7E C 0.66046(19) 0.42676(15) 0.39089(17) 0.0237(8) Uani 1 1 d . . .
C7F C 0.79727(19) 0.13226(16) 0.11908(16) 0.0214(7) Uani 1 1 d . . .
C7G C 0.91811(18) 0.24913(15) 0.35516(15) 0.0167(7) Uani 1 1 d . . .
C7H C 0.48856(18) 0.23984(16) 0.20228(16) 0.0208(7) Uani 1 1 d . . .
C8A C 0.40380(19) 0.20010(16) 0.73634(16) 0.0260(8) Uani 1 1 d . . .
H8A H 0.3484 0.1685 0.7188 0.031 Uiso 1 1 calc R . .
C8B C 0.72882(19) 0.08674(16) 0.89254(16) 0.0243(7) Uani 1 1 d . . .
H8B H 0.6889 0.0734 0.9143 0.029 Uiso 1 1 calc R . .
C8C C 1.1006(2) 0.27645(16) 0.54617(16) 0.0248(8) Uani 1 1 d . . .
H8C H 1.0739 0.2937 0.5117 0.030 Uiso 1 1 calc R . .
C8D C 0.8922(2) 0.39530(18) 0.78827(18) 0.0317(8) Uani 1 1 d . . .
H8D H 0.9150 0.4477 0.8127 0.038 Uiso 1 1 calc R . .
C8E C 0.74692(19) 0.43903(15) 0.43876(17) 0.0240(8) Uani 1 1 d . . .
H8E H 0.7945 0.4335 0.4179 0.029 Uiso 1 1 calc R . .
C8F C 0.7078(2) 0.11238(17) 0.07631(16) 0.0275(8) Uani 1 1 d . . .
H8F H 0.6771 0.1505 0.0758 0.033 Uiso 1 1 calc R . .
C8G C 0.90269(18) 0.31234(16) 0.41611(16) 0.0220(7) Uani 1 1 d . . .
H8G H 0.8503 0.3090 0.4292 0.026 Uiso 1 1 calc R . .
C8H C 0.51039(19) 0.19195(16) 0.13482(17) 0.0258(8) Uani 1 1 d . . .
H8H H 0.5526 0.1621 0.1378 0.031 Uiso 1 1 calc R . .
C9A C 0.4126(2) 0.27913(17) 0.77846(18) 0.0337(9) Uani 1 1 d . . .
H9A H 0.3633 0.3001 0.7892 0.040 Uiso 1 1 calc R . .
C9B C 0.7885(2) 0.04016(18) 0.86708(17) 0.0309(8) Uani 1 1 d . . .
H9B H 0.7887 -0.0040 0.8720 0.037 Uiso 1 1 calc R . .
C9C C 1.1884(2) 0.26814(17) 0.55506(17) 0.0323(8) Uani 1 1 d . . .
H9C H 1.2197 0.2781 0.5254 0.039 Uiso 1 1 calc R . .
C9D C 0.8010(2) 0.3685(2) 0.7646(2) 0.0426(10) Uani 1 1 d . . .
H9D H 0.7629 0.4033 0.7737 0.051 Uiso 1 1 calc R . .
C9E C 0.7613(2) 0.45941(17) 0.51747(18) 0.0296(8) Uani 1 1 d . . .
H9E H 0.8188 0.4671 0.5490 0.035 Uiso 1 1 calc R . .
C9F C 0.6638(2) 0.0365(2) 0.03443(17) 0.0383(9) Uani 1 1 d . . .
H9F H 0.6036 0.0239 0.0067 0.046 Uiso 1 1 calc R . .
C9G C 0.96526(19) 0.38103(16) 0.45796(17) 0.0252(8) Uani 1 1 d . . .
H9G H 0.9545 0.4232 0.4990 0.030 Uiso 1 1 calc R . .
C9H C 0.46995(19) 0.18817(17) 0.06328(17) 0.0287(8) Uani 1 1 d . . .
H9H H 0.4861 0.1572 0.0188 0.034 Uiso 1 1 calc R . .
C10A C 0.4940(2) 0.32662(17) 0.80450(17) 0.0322(9) Uani 1 1 d . . .
H10A H 0.4998 0.3796 0.8323 0.039 Uiso 1 1 calc R . .
C10B C 0.8480(2) 0.05952(18) 0.83415(18) 0.0333(9) Uani 1 1 d . . .
H10B H 0.8880 0.0282 0.8166 0.040 Uiso 1 1 calc R . .
C10C C 1.2295(2) 0.24487(17) 0.60816(18) 0.0339(9) Uani 1 1 d . . .
H10C H 1.2888 0.2402 0.6150 0.041 Uiso 1 1 calc R . .
C10D C 0.7661(2) 0.2911(2) 0.72790(19) 0.0452(10) Uani 1 1 d . . .
H10D H 0.7048 0.2736 0.7110 0.054 Uiso 1 1 calc R . .
C10E C 0.6916(2) 0.46833(17) 0.54942(18) 0.0315(8) Uani 1 1 d . . .
H10E H 0.7021 0.4822 0.6023 0.038 Uiso 1 1 calc R . .
C10F C 0.7090(3) -0.02017(19) 0.03381(18) 0.0442(10) Uani 1 1 d U . .
H10F H 0.6794 -0.0712 0.0054 0.053 Uiso 1 1 calc R . .
C10G C 1.04292(19) 0.38642(16) 0.43861(17) 0.0241(8) Uani 1 1 d . . .
H10G H 1.0844 0.4323 0.4664 0.029 Uiso 1 1 calc R . .
C10H C 0.4056(2) 0.23072(19) 0.05878(19) 0.0347(9) Uani 1 1 d . . .
H10H H 0.3778 0.2279 0.0108 0.042 Uiso 1 1 calc R . .
C11A C 0.5667(2) 0.29508(17) 0.78902(18) 0.0326(8) Uani 1 1 d . . .
H11A H 0.6218 0.3270 0.8065 0.039 Uiso 1 1 calc R . .
C11B C 0.8473(2) 0.12570(18) 0.82773(18) 0.0331(8) Uani 1 1 d . . .
H11B H 0.8874 0.1390 0.8061 0.040 Uiso 1 1 calc R . .
C11C C 1.18230(19) 0.22864(16) 0.65070(17) 0.0248(8) Uani 1 1 d . . .
H11C H 1.2099 0.2130 0.6863 0.030 Uiso 1 1 calc R . .
C11D C 0.8226(2) 0.2402(2) 0.71654(18) 0.0386(9) Uani 1 1 d . . .
H11D H 0.7996 0.1879 0.6923 0.046 Uiso 1 1 calc R . .
C11E C 0.6057(2) 0.45672(17) 0.50301(19) 0.0365(9) Uani 1 1 d . . .
H11E H 0.5585 0.4627 0.5245 0.044 Uiso 1 1 calc R . .
C11F C 0.7982(2) -0.00184(17) 0.07514(18) 0.0373(9) Uani 1 1 d . . .
H11F H 0.8288 -0.0405 0.0742 0.045 Uiso 1 1 calc R . .
C11G C 1.05912(19) 0.32416(16) 0.37847(17) 0.0240(8) Uani 1 1 d . . .
H11G H 1.1115 0.3279 0.3654 0.029 Uiso 1 1 calc R . .
C11H C 0.3821(2) 0.27734(19) 0.12458(19) 0.0335(9) Uani 1 1 d . . .
H11H H 0.3384 0.3057 0.1207 0.040 Uiso 1 1 calc R . .
C12A C 0.5587(2) 0.21609(16) 0.74756(17) 0.0271(8) Uani 1 1 d . . .
H12A H 0.6086 0.1953 0.7380 0.033 Uiso 1 1 calc R . .
C12B C 0.7880(2) 0.17212(17) 0.85305(17) 0.0269(8) Uani 1 1 d . . .
H12B H 0.7881 0.2163 0.8481 0.032 Uiso 1 1 calc R . .
C12C C 1.09381(19) 0.23555(15) 0.64082(16) 0.0224(7) Uani 1 1 d . . .
H12C H 1.0622 0.2242 0.6695 0.027 Uiso 1 1 calc R . .
C12D C 0.9138(2) 0.26631(17) 0.74095(16) 0.0271(8) Uani 1 1 d . . .
H12D H 0.9516 0.2314 0.7342 0.033 Uiso 1 1 calc R . .
C12E C 0.5906(2) 0.43599(16) 0.42396(17) 0.0288(8) Uani 1 1 d . . .
H12E H 0.5330 0.4282 0.3927 0.035 Uiso 1 1 calc R . .
C12F C 0.8421(2) 0.07420(16) 0.11804(17) 0.0259(8) Uani 1 1 d . . .
H12F H 0.9021 0.0865 0.1464 0.031 Uiso 1 1 calc R . .
C12G C 0.99662(18) 0.25497(16) 0.33684(16) 0.0192(7) Uani 1 1 d . . .
H12G H 1.0081 0.2126 0.2965 0.023 Uiso 1 1 calc R . .
C12H C 0.42321(19) 0.28222(17) 0.19679(18) 0.0299(8) Uani 1 1 d . . .
H12H H 0.4071 0.3137 0.2412 0.036 Uiso 1 1 calc R . .
C13A C 0.40312(18) 0.04070(16) 0.52755(16) 0.0198(7) Uani 1 1 d . . .
C13B C 0.76595(19) 0.34071(16) 0.98988(16) 0.0240(7) Uani 1 1 d . . .
C13C C 0.85551(18) 0.13385(15) 0.49696(16) 0.0188(7) Uani 1 1 d . . .
C13D C 1.1199(2) 0.30611(16) 0.87633(17) 0.0254(8) Uani 1 1 d . . .
C13E C 0.5531(2) 0.50462(18) 0.29374(18) 0.0331(9) Uani 1 1 d . . .
C13F C 0.99364(19) 0.21656(16) 0.13305(16) 0.0205(7) Uani 1 1 d . . .
C13G C 0.92181(18) 0.06313(15) 0.30740(16) 0.0194(7) Uani 1 1 d . . .
C13H C 0.40495(19) 0.23676(17) 0.33805(17) 0.0223(7) Uani 1 1 d . . .
C14A C 0.40835(19) 0.11185(16) 0.53001(17) 0.0250(8) Uani 1 1 d . . .
H14A H 0.4385 0.1559 0.5769 0.030 Uiso 1 1 calc R . .
C14B C 0.8463(2) 0.33091(17) 1.02851(17) 0.0321(9) Uani 1 1 d . . .
H14B H 0.8479 0.2890 1.0374 0.039 Uiso 1 1 calc R . .
C14C C 0.90704(19) 0.08739(16) 0.51569(17) 0.0273(8) Uani 1 1 d . . .
H14C H 0.9586 0.1095 0.5582 0.033 Uiso 1 1 calc R . .
C14D C 1.0582(2) 0.30014(17) 0.91362(17) 0.0300(8) Uani 1 1 d . . .
H14D H 1.0134 0.3285 0.9166 0.036 Uiso 1 1 calc R . .
C14E C 0.5911(3) 0.5730(2) 0.3607(2) 0.0630(13) Uani 1 1 d U . .
H14E H 0.6495 0.5805 0.3905 0.076 Uiso 1 1 calc R . .
C14F C 0.9762(2) 0.14856(17) 0.06231(17) 0.0299(8) Uani 1 1 d . . .
H14F H 0.9178 0.1257 0.0307 0.036 Uiso 1 1 calc R . .
C14G C 0.99988(18) 0.10266(16) 0.36974(16) 0.0243(8) Uani 1 1 d . . .
H14G H 1.0070 0.1551 0.4025 0.029 Uiso 1 1 calc R . .
C14H C 0.34114(19) 0.17114(17) 0.28315(18) 0.0268(8) Uani 1 1 d . . .
H14H H 0.3556 0.1324 0.2417 0.032 Uiso 1 1 calc R . .
C15A C 0.36956(19) 0.11783(17) 0.46397(18) 0.0284(8) Uani 1 1 d . . .
H15A H 0.3734 0.1659 0.4670 0.034 Uiso 1 1 calc R . .
C15B C 0.9242(2) 0.38426(19) 1.05385(18) 0.0386(9) Uani 1 1 d . . .
H15B H 0.9779 0.3780 1.0798 0.046 Uiso 1 1 calc R . .
C15C C 0.8821(2) 0.00857(16) 0.47165(18) 0.0309(8) Uani 1 1 d . . .
H15C H 0.9172 -0.0219 0.4849 0.037 Uiso 1 1 calc R . .
C15D C 1.0633(2) 0.25180(19) 0.94658(18) 0.0387(9) Uani 1 1 d . . .
H15D H 1.0218 0.2476 0.9715 0.046 Uiso 1 1 calc R . .
C15E C 0.5431(3) 0.6315(2) 0.3846(2) 0.0773(16) Uani 1 1 d DU . .
H15E H 0.5696 0.6778 0.4302 0.093 Uiso 1 1 calc R . .
C15F C 1.0460(2) 0.11503(18) 0.03910(19) 0.0376(9) Uani 1 1 d . . .
H15F H 1.0341 0.0693 -0.0078 0.045 Uiso 1 1 calc R . .
C15G C 1.0664(2) 0.06478(17) 0.38319(17) 0.0298(8) Uani 1 1 d . . .
H15G H 1.1187 0.0919 0.4242 0.036 Uiso 1 1 calc R . .
C15H C 0.2567(2) 0.16361(18) 0.29022(19) 0.0296(8) Uani 1 1 d . . .
H15H H 0.2144 0.1195 0.2535 0.035 Uiso 1 1 calc R . .
C16A C 0.32506(19) 0.05347(18) 0.39338(17) 0.0293(8) Uani 1 1 d . . .
H16A H 0.2985 0.0580 0.3492 0.035 Uiso 1 1 calc R . .
C16B C 0.9218(2) 0.44589(19) 1.04042(18) 0.0424(10) Uani 1 1 d . . .
H16B H 0.9744 0.4802 1.0558 0.051 Uiso 1 1 calc R . .
C16C C 0.80622(19) -0.02551(16) 0.40851(17) 0.0270(8) Uani 1 1 d . . .
H16C H 0.7901 -0.0787 0.3790 0.032 Uiso 1 1 calc R . .
C16D C 1.1307(3) 0.20960(19) 0.94235(19) 0.0424(10) Uani 1 1 d . . .
H16D H 1.1339 0.1772 0.9644 0.051 Uiso 1 1 calc R . .
C16E C 0.4579(3) 0.6211(3) 0.3418(3) 0.0791(16) Uani 1 1 d DU . .
H16E H 0.4251 0.6595 0.3586 0.095 Uiso 1 1 calc R . .
C16F C 1.1335(2) 0.1493(2) 0.0855(2) 0.0376(9) Uani 1 1 d . . .
H16F H 1.1798 0.1253 0.0708 0.045 Uiso 1 1 calc R . .
C16G C 1.0557(2) -0.01335(19) 0.33603(18) 0.0332(9) Uani 1 1 d . . .
H16G H 1.1007 -0.0388 0.3453 0.040 Uiso 1 1 calc R . .
C16H C 0.2338(2) 0.22056(18) 0.35088(18) 0.0291(8) Uani 1 1 d . . .
H16H H 0.1768 0.2145 0.3556 0.035 Uiso 1 1 calc R . .
C17A C 0.32055(19) -0.01783(17) 0.38917(17) 0.0311(8) Uani 1 1 d . . .
H17A H 0.2918 -0.0616 0.3416 0.037 Uiso 1 1 calc R . .
C17B C 0.8427(2) 0.45767(18) 1.00460(18) 0.0407(10) Uani 1 1 d . . .
H17B H 0.8414 0.5004 0.9971 0.049 Uiso 1 1 calc R . .
C17C C 0.75396(19) 0.02005(16) 0.38930(17) 0.0229(7) Uani 1 1 d . . .
H17C H 0.7025 -0.0025 0.3467 0.027 Uiso 1 1 calc R . .
C17D C 1.1926(2) 0.21551(18) 0.90579(19) 0.0380(10) Uani 1 1 d . . .
H17D H 1.2376 0.1873 0.9031 0.046 Uiso 1 1 calc R . .
C17E C 0.4211(3) 0.5544(3) 0.2744(3) 0.0815(16) Uani 1 1 d DU . .
H17E H 0.3637 0.5480 0.2436 0.098 Uiso 1 1 calc R . .
C17F C 1.1517(2) 0.21861(19) 0.15298(18) 0.0316(8) Uani 1 1 d . . .
H17F H 1.2104 0.2430 0.1823 0.038 Uiso 1 1 calc R . .
C17G C 0.9786(2) -0.05354(17) 0.27540(18) 0.0306(8) Uani 1 1 d . . .
H17G H 0.9709 -0.1063 0.2442 0.037 Uiso 1 1 calc R . .
C17H C 0.2959(2) 0.28677(19) 0.40474(19) 0.0366(9) Uani 1 1 d . . .
H17H H 0.2804 0.3260 0.4450 0.044 Uiso 1 1 calc R . .
C18A C 0.35861(18) -0.02453(16) 0.45554(17) 0.0267(8) Uani 1 1 d . . .
H18A H 0.3545 -0.0728 0.4522 0.032 Uiso 1 1 calc R . .
C18B C 0.7649(2) 0.40518(17) 0.97981(17) 0.0324(8) Uani 1 1 d . . .
H18B H 0.7112 0.4132 0.9561 0.039 Uiso 1 1 calc R . .
C18C C 0.77800(18) 0.09873(16) 0.43316(16) 0.0199(7) Uani 1 1 d . . .
H18C H 0.7422 0.1289 0.4202 0.024 Uiso 1 1 calc R . .
C18D C 1.1876(2) 0.26372(17) 0.87298(17) 0.0310(8) Uani 1 1 d . . .
H18D H 1.2295 0.2679 0.8485 0.037 Uiso 1 1 calc R . .
C18E C 0.4674(2) 0.4961(2) 0.2510(2) 0.0539(12) Uani 1 1 d . . .
H18E H 0.4402 0.4500 0.2053 0.065 Uiso 1 1 calc R . .
C18F C 1.08321(19) 0.25180(17) 0.17704(17) 0.0255(8) Uani 1 1 d . . .
H18F H 1.0961 0.2984 0.2232 0.031 Uiso 1 1 calc R . .
C18G C 0.91238(19) -0.01517(16) 0.26082(17) 0.0257(8) Uani 1 1 d . . .
H18G H 0.8608 -0.0425 0.2190 0.031 Uiso 1 1 calc R . .
C18H C 0.3811(2) 0.29442(18) 0.39851(18) 0.0322(8) Uani 1 1 d . . .
H18H H 0.4231 0.3387 0.4353 0.039 Uiso 1 1 calc R . .
N1A N 0.45056(16) -0.03817(13) 0.59118(13) 0.0213(6) Uani 1 1 d D . .
H1A H 0.4443(18) -0.0815(12) 0.5500(12) 0.032 Uiso 1 1 d D . .
N1B N 0.60392(17) 0.30297(14) 0.96661(14) 0.0261(7) Uani 1 1 d D . .
H1B H 0.592(2) 0.3459(12) 0.9910(16) 0.039 Uiso 1 1 d D . .
N1C N 0.81404(15) 0.26072(13) 0.55274(13) 0.0192(6) Uani 1 1 d D . .
H1C H 0.7576(11) 0.2444(15) 0.5407(16) 0.029 Uiso 1 1 d D . .
N1D N 1.19150(16) 0.39470(14) 0.84044(14) 0.0264(7) Uani 1 1 d D . .
H1D H 1.2461(13) 0.3974(16) 0.8646(16) 0.040 Uiso 1 1 d D . .
N1E N 0.60548(16) 0.40303(14) 0.19344(15) 0.0290(7) Uani 1 1 d D . .
H1E H 0.5809(19) 0.4156(17) 0.1587(15) 0.044 Uiso 1 1 d D . .
N1F N 0.93183(16) 0.32511(13) 0.21677(14) 0.0200(6) Uani 1 1 d D . .
H1F H 0.9748(15) 0.3594(14) 0.2241(17) 0.030 Uiso 1 1 d D . .
N1G N 0.76445(15) 0.06363(13) 0.24971(14) 0.0196(6) Uani 1 1 d D . .
H1G H 0.7448(17) 0.0171(10) 0.2346(16) 0.029 Uiso 1 1 d D . .
N1H N 0.56671(17) 0.24961(13) 0.39400(14) 0.0225(6) Uani 1 1 d D . .
H1H H 0.5662(19) 0.2428(16) 0.4343(13) 0.034 Uiso 1 1 d D . .
N3A N 0.49282(15) 0.04302(13) 0.71771(13) 0.0202(6) Uani 1 1 d . . .
N3B N 0.57569(15) 0.17751(13) 0.89750(13) 0.0226(6) Uani 1 1 d . . .
N3C N 0.94010(15) 0.34385(12) 0.61187(13) 0.0179(6) Uani 1 1 d . . .
N3D N 1.08019(15) 0.41918(12) 0.77142(13) 0.0214(6) Uani 1 1 d . . .
N3E N 0.67589(14) 0.34614(13) 0.25499(13) 0.0210(6) Uani 1 1 d . . .
N3F N 0.80622(14) 0.27007(12) 0.21541(13) 0.0185(6) Uani 1 1 d . . .
N3G N 0.76137(14) 0.18226(13) 0.27702(13) 0.0196(6) Uani 1 1 d . . .
N3H N 0.62532(14) 0.25014(12) 0.30465(13) 0.0184(6) Uani 1 1 d . . .
Ni1 Ni 0.50189(2) 0.07221(2) 0.82849(2) 0.02318(10) Uani 1 1 d . . .
Ni2 Ni 1.02404(2) 0.44243(2) 0.68633(2) 0.02256(10) Uani 1 1 d . . .
Ni3 Ni 0.71715(2) 0.26240(2) 0.26285(2) 0.01964(10) Uani 1 1 d . . .
Cl1 Cl 0.36573(5) 0.09997(4) 0.83949(4) 0.0291(2) Uani 1 1 d . . .
Cl2 Cl 0.51955(5) -0.03613(4) 0.83337(4) 0.0288(2) Uani 1 1 d . . .
Cl3 Cl 1.14156(5) 0.47311(4) 0.65407(4) 0.02801(19) Uani 1 1 d . . .
Cl4 Cl 0.92629(5) 0.52326(4) 0.71464(4) 0.0278(2) Uani 1 1 d . . .
Cl5 Cl 0.38817(5) 0.78672(4) 0.46896(4) 0.02328(18) Uani 1 1 d . . .
Cl6A Cl 0.51690(11) 0.43254(10) 0.06148(10) 0.0325(4) Uani 0.62 1 d PU A 1
O1A O 0.6350(3) 0.5690(2) 0.0722(2) 0.0446(12) Uani 0.62 1 d PU B 1
O1B O 0.5639(4) 0.4475(4) 0.0640(4) 0.0269(19) Uani 0.38 1 d PU C 2
Cl6B Cl 0.63192(15) 0.57215(13) 0.02767(14) 0.0332(6) Uani 0.38 1 d PU D 2
O2 O 0.2496(5) 0.4170(4) 0.0804(4) 0.069(2) Uani 0.35 1 d PU . .

loop_
_atom_site_aniso_label
_atom_site_aniso_U_11
_atom_site_aniso_U_22
_atom_site_aniso_U_33
_atom_site_aniso_U_23
_atom_site_aniso_U_13
_atom_site_aniso_U_12
C2A 0.0190(17) 0.0250(18) 0.0220(17) 0.0112(16) 0.0030(14) 0.0008(13)
C2B 0.0211(18) 0.0293(19) 0.0206(17) 0.0076(16) 0.0049(14) -0.0042(15)
C2C 0.0233(18) 0.0173(17) 0.0199(16) 0.0070(14) 0.0045(14) 0.0020(13)
C2D 0.0218(18) 0.0212(17) 0.0266(18) 0.0100(15) 0.0021(14) -0.0015(13)
C2E 0.0217(18) 0.0176(17) 0.0261(18) 0.0023(15) 0.0043(14) 0.0037(13)
C2F 0.0167(17) 0.0150(16) 0.0216(17) 0.0048(14) 0.0034(14) 0.0050(13)
C2G 0.0117(16) 0.0202(16) 0.0155(15) 0.0038(14) 0.0034(12) 0.0000(13)
C2H 0.0159(17) 0.0212(17) 0.0274(18) 0.0104(15) 0.0041(14) 0.0032(13)
C4A 0.0163(16) 0.0191(16) 0.0195(16) 0.0076(14) 0.0048(13) 0.0013(12)
C4B 0.0174(17) 0.0288(18) 0.0150(16) 0.0086(15) 0.0014(13) -0.0034(13)
C4C 0.0189(17) 0.0150(16) 0.0137(15) 0.0055(14) 0.0039(13) 0.0036(12)
C4D 0.0152(16) 0.0166(16) 0.0219(16) 0.0063(14) 0.0036(13) 0.0035(12)
C4E 0.0122(16) 0.0201(17) 0.0262(18) 0.0034(15) 0.0005(14) 0.0024(13)
C4F 0.0150(16) 0.0192(16) 0.0156(15) 0.0081(14) 0.0003(13) 0.0012(12)
C4G 0.0146(16) 0.0163(16) 0.0132(15) 0.0026(13) 0.0030(12) 0.0005(12)
C4H 0.0163(17) 0.0167(16) 0.0206(17) 0.0034(14) 0.0023(14) 0.0010(12)
C5A 0.0160(16) 0.0169(16) 0.0197(16) 0.0063(14) 0.0055(13) 0.0025(12)
C5B 0.0232(18) 0.0236(18) 0.0164(16) 0.0068(15) 0.0019(14) -0.0026(14)
C5C 0.0147(16) 0.0187(16) 0.0179(16) 0.0091(14) 0.0027(13) 0.0048(13)
C5D 0.0180(17) 0.0205(17) 0.0216(17) 0.0073(15) 0.0028(14) 0.0013(13)
C5E 0.0215(18) 0.0243(18) 0.0190(17) 0.0003(15) -0.0008(14) 0.0063(14)
C5F 0.0207(17) 0.0155(16) 0.0154(15) 0.0049(14) 0.0049(13) 0.0009(13)
C5G 0.0170(17) 0.0211(17) 0.0158(15) 0.0072(14) 0.0039(13) 0.0010(13)
C5H 0.0147(17) 0.0220(17) 0.0198(16) 0.0056(15) 0.0031(14) 0.0040(13)
C7A 0.0251(18) 0.0194(17) 0.0134(15) 0.0072(14) 0.0032(13) -0.0010(13)
C7B 0.0176(17) 0.0251(18) 0.0138(16) 0.0051(15) -0.0029(13) -0.0066(13)
C7C 0.0184(17) 0.0093(15) 0.0192(16) 0.0024(13) -0.0027(13) -0.0025(12)
C7D 0.0148(16) 0.0260(18) 0.0195(16) 0.0101(15) 0.0030(13) 0.0007(13)
C7E 0.0211(18) 0.0158(16) 0.0240(17) 0.0022(15) 0.0048(14) 0.0038(13)
C7F 0.0232(18) 0.0207(17) 0.0148(16) 0.0034(14) 0.0084(13) -0.0012(13)
C7G 0.0133(16) 0.0188(16) 0.0150(15) 0.0080(14) -0.0004(13) 0.0018(12)
C7H 0.0142(16) 0.0236(17) 0.0176(16) 0.0062(15) 0.0028(13) -0.0034(13)
C8A 0.0184(18) 0.0214(18) 0.0231(17) 0.0035(15) -0.0034(14) -0.0011(13)
C8B 0.0222(18) 0.0262(18) 0.0151(16) 0.0060(15) 0.0007(13) -0.0063(14)
C8C 0.0262(19) 0.0248(18) 0.0188(16) 0.0082(15) 0.0041(14) 0.0029(14)
C8D 0.0241(19) 0.039(2) 0.0337(19) 0.0208(17) 0.0059(15) 0.0040(15)
C8E 0.0192(17) 0.0192(17) 0.0270(18) 0.0063(15) 0.0060(14) 0.0028(13)
C8F 0.0289(19) 0.0276(18) 0.0184(16) 0.0055(15) 0.0076(14) -0.0021(14)
C8G 0.0149(17) 0.0261(18) 0.0205(17) 0.0093(15) 0.0021(13) 0.0024(13)
C8H 0.0179(17) 0.0247(18) 0.0289(18) 0.0099(16) 0.0050(14) -0.0023(13)
C9A 0.026(2) 0.029(2) 0.0330(19) 0.0074(17) 0.0016(16) 0.0068(15)
C9B 0.030(2) 0.0275(19) 0.0272(18) 0.0102(16) 0.0025(16) -0.0005(15)
C9C 0.026(2) 0.042(2) 0.0247(18) 0.0122(17) 0.0085(15) 0.0050(16)
C9D 0.022(2) 0.075(3) 0.047(2) 0.041(2) 0.0119(18) 0.0157(19)
C9E 0.0234(19) 0.0311(19) 0.0269(19) 0.0116(16) 0.0012(15) 0.0015(14)
C9F 0.034(2) 0.043(2) 0.0171(18) 0.0037(18) 0.0028(15) -0.0198(17)
C9G 0.0243(18) 0.0171(17) 0.0186(16) 0.0003(14) -0.0022(14) 0.0007(13)
C9H 0.0263(19) 0.0292(19) 0.0204(17) 0.0061(16) 0.0044(15) -0.0056(15)
C10A 0.041(2) 0.0184(18) 0.0271(19) 0.0058(16) 0.0064(17) -0.0017(16)
C10B 0.0224(19) 0.033(2) 0.0292(19) 0.0046(17) 0.0048(15) 0.0020(15)
C10C 0.0222(19) 0.034(2) 0.0305(19) 0.0053(17) 0.0022(16) 0.0082(15)
C10D 0.020(2) 0.087(3) 0.031(2) 0.036(2) 0.0019(16) -0.008(2)
C10E 0.034(2) 0.0288(19) 0.0231(18) 0.0062(16) 0.0064(16) 0.0044(15)
C10F 0.066(3) 0.0224(19) 0.0230(19) -0.0047(16) 0.0168(19) -0.0193(18)
C10G 0.0178(18) 0.0208(17) 0.0250(17) 0.0090(15) -0.0026(14) -0.0022(13)
C10H 0.025(2) 0.044(2) 0.0242(19) 0.0159(18) -0.0061(16) -0.0121(16)
C11A 0.031(2) 0.0209(18) 0.033(2) 0.0039(16) 0.0094(16) -0.0105(15)
C11B 0.027(2) 0.035(2) 0.0324(19) 0.0130(17) 0.0102(16) -0.0049(16)
C11C 0.0210(18) 0.0209(17) 0.0249(17) 0.0077(15) 0.0002(14) 0.0055(13)
C11D 0.035(2) 0.048(2) 0.0274(19) 0.0181(18) 0.0055(17) -0.0167(18)
C11E 0.031(2) 0.035(2) 0.037(2) 0.0087(18) 0.0148(17) 0.0092(16)
C11F 0.063(3) 0.0192(18) 0.0281(19) 0.0039(16) 0.0279(19) 0.0037(17)
C11G 0.0173(17) 0.0281(18) 0.0248(17) 0.0141(16) 0.0014(14) 0.0003(14)
C11H 0.0195(19) 0.044(2) 0.035(2) 0.0220(19) -0.0006(16) 0.0028(15)
C12A 0.0262(19) 0.0246(18) 0.0265(18) 0.0078(16) 0.0110(15) 0.0023(14)
C12B 0.0265(19) 0.0212(18) 0.0247(18) 0.0062(15) 0.0055(15) -0.0032(14)
C12C 0.0235(18) 0.0168(16) 0.0211(16) 0.0065(14) 0.0035(14) -0.0004(13)
C12D 0.0244(19) 0.0331(19) 0.0244(17) 0.0157(16) 0.0063(15) -0.0017(14)
C12E 0.0245(19) 0.0225(18) 0.0243(18) 0.0014(16) 0.0021(15) 0.0050(14)
C12F 0.0306(19) 0.0200(17) 0.0240(18) 0.0057(15) 0.0138(15) 0.0029(14)
C12G 0.0198(17) 0.0181(16) 0.0177(16) 0.0076(14) 0.0041(13) 0.0041(13)
C12H 0.0205(18) 0.037(2) 0.0252(18) 0.0121(17) 0.0010(15) 0.0023(15)
C13A 0.0134(16) 0.0239(17) 0.0206(16) 0.0105(15) 0.0036(13) 0.0013(13)
C13B 0.0199(18) 0.0206(17) 0.0154(16) -0.0028(14) 0.0038(13) -0.0037(13)
C13C 0.0191(17) 0.0160(16) 0.0199(16) 0.0065(14) 0.0087(13) 0.0003(12)
C13D 0.0230(18) 0.0228(17) 0.0189(17) 0.0053(15) -0.0032(14) 0.0021(14)
C13E 0.037(2) 0.0273(19) 0.0293(19) 0.0091(17) 0.0072(16) 0.0156(16)
C13F 0.0240(18) 0.0210(17) 0.0191(16) 0.0108(15) 0.0091(14) 0.0024(13)
C13G 0.0167(17) 0.0203(17) 0.0205(16) 0.0091(14) 0.0063(13) 0.0026(13)
C13H 0.0180(17) 0.0296(18) 0.0218(17) 0.0145(16) 0.0055(14) 0.0059(14)
C14A 0.0294(19) 0.0195(17) 0.0204(17) 0.0057(15) 0.0064(14) 0.0037(14)
C14B 0.033(2) 0.0260(19) 0.0235(18) 0.0056(16) 0.0008(15) -0.0042(15)
C14C 0.0232(18) 0.0185(17) 0.0301(18) 0.0095(15) -0.0034(15) -0.0011(13)
C14D 0.031(2) 0.033(2) 0.0265(18) 0.0148(17) 0.0079(16) 0.0077(15)
C14E 0.088(3) 0.034(2) 0.041(2) 0.007(2) -0.007(2) 0.026(2)
C14F 0.028(2) 0.0296(19) 0.0251(18) 0.0081(16) 0.0081(15) -0.0037(15)
C14G 0.0241(18) 0.0207(17) 0.0219(17) 0.0076(15) 0.0022(14) 0.0022(13)
C14H 0.0220(18) 0.0254(18) 0.0281(18) 0.0097(16) 0.0055(15) 0.0058(14)
C15A 0.0278(19) 0.0264(18) 0.037(2) 0.0191(17) 0.0125(16) 0.0063(14)
C15B 0.025(2) 0.040(2) 0.0260(19) 0.0013(18) 0.0001(15) -0.0082(16)
C15C 0.0293(19) 0.0180(17) 0.039(2) 0.0121(16) 0.0036(16) 0.0044(14)
C15D 0.045(2) 0.044(2) 0.031(2) 0.0204(19) 0.0138(17) 0.0063(18)
C15E 0.137(4) 0.047(3) 0.036(2) 0.009(2) 0.018(3) 0.050(3)
C15F 0.049(2) 0.030(2) 0.033(2) 0.0079(17) 0.0261(18) 0.0052(17)
C15G 0.0253(19) 0.031(2) 0.0256(18) 0.0117(17) -0.0005(15) 0.0024(15)
C15H 0.0183(18) 0.0301(19) 0.038(2) 0.0176(17) 0.0021(15) 0.0006(14)
C16A 0.0273(19) 0.037(2) 0.0226(18) 0.0170(17) 0.0016(15) 0.0046(15)
C16B 0.039(2) 0.033(2) 0.029(2) -0.0030(18) 0.0108(17) -0.0185(17)
C16C 0.0244(18) 0.0151(16) 0.0311(19) 0.0047(15) 0.0053(15) -0.0021(13)
C16D 0.058(3) 0.033(2) 0.031(2) 0.0179(18) -0.0007(19) 0.0105(19)
C16E 0.131(4) 0.082(4) 0.069(3) 0.047(3) 0.066(3) 0.086(3)
C16F 0.039(2) 0.046(2) 0.042(2) 0.024(2) 0.0268(18) 0.0202(18)
C16G 0.029(2) 0.040(2) 0.037(2) 0.0220(18) 0.0123(16) 0.0164(16)
C16H 0.0172(18) 0.040(2) 0.038(2) 0.0243(18) 0.0092(16) 0.0095(15)
C17A 0.0290(19) 0.0312(19) 0.0214(17) 0.0099(16) -0.0029(15) -0.0084(15)
C17B 0.048(2) 0.026(2) 0.031(2) 0.0045(17) 0.0085(18) -0.0142(17)
C17C 0.0188(17) 0.0231(17) 0.0225(17) 0.0085(15) 0.0057(14) -0.0019(13)
C17D 0.042(2) 0.029(2) 0.031(2) 0.0117(17) -0.0046(18) 0.0109(17)
C17E 0.068(3) 0.079(3) 0.113(4) 0.052(3) 0.032(3) 0.049(3)
C17F 0.0230(19) 0.047(2) 0.0276(19) 0.0191(18) 0.0093(15) 0.0065(16)
C17G 0.032(2) 0.0240(18) 0.0338(19) 0.0106(16) 0.0132(16) 0.0094(15)
C17H 0.033(2) 0.041(2) 0.032(2) 0.0118(18) 0.0139(17) 0.0082(17)
C18A 0.0239(18) 0.0221(17) 0.0283(18) 0.0117(16) 0.0008(15) -0.0031(13)
C18B 0.036(2) 0.0232(18) 0.0249(18) 0.0038(16) 0.0051(16) -0.0030(15)
C18C 0.0186(17) 0.0210(17) 0.0203(16) 0.0096(14) 0.0067(13) 0.0046(13)
C18D 0.030(2) 0.0257(18) 0.0213(17) 0.0035(16) -0.0018(15) 0.0006(15)
C18E 0.039(2) 0.049(2) 0.070(3) 0.024(2) 0.015(2) 0.0249(19)
C18F 0.0213(18) 0.0288(18) 0.0221(17) 0.0083(15) 0.0077(14) 0.0029(14)
C18G 0.0215(18) 0.0268(18) 0.0248(17) 0.0092(16) 0.0071(14) 0.0038(14)
C18H 0.025(2) 0.031(2) 0.0259(18) 0.0033(17) 0.0053(15) -0.0015(15)
N1A 0.0240(15) 0.0158(14) 0.0155(14) 0.0036(11) 0.0002(12) 0.0013(11)
N1B 0.0259(16) 0.0231(15) 0.0192(15) 0.0028(13) 0.0067(12) -0.0022(13)
N1C 0.0144(14) 0.0165(13) 0.0176(13) 0.0046(12) -0.0020(11) -0.0023(11)
N1D 0.0181(15) 0.0284(15) 0.0253(15) 0.0118(13) -0.0025(12) 0.0000(12)
N1E 0.0231(16) 0.0272(16) 0.0262(16) 0.0087(14) -0.0029(12) 0.0080(12)
N1F 0.0176(15) 0.0161(14) 0.0233(14) 0.0082(12) 0.0045(12) 0.0003(10)
N1G 0.0169(14) 0.0175(14) 0.0189(14) 0.0060(13) 0.0036(11) -0.0022(11)
N1H 0.0195(15) 0.0251(15) 0.0200(14) 0.0099(13) 0.0030(12) 0.0045(11)
N3A 0.0204(14) 0.0177(14) 0.0165(13) 0.0045(12) 0.0041(11) -0.0005(10)
N3B 0.0211(15) 0.0220(14) 0.0208(14) 0.0082(12) 0.0054(11) -0.0014(11)
N3C 0.0159(14) 0.0143(13) 0.0192(13) 0.0074(11) 0.0000(11) -0.0009(10)
N3D 0.0148(14) 0.0185(13) 0.0238(14) 0.0071(12) 0.0006(11) 0.0006(10)
N3E 0.0132(14) 0.0188(14) 0.0203(14) 0.0027(12) 0.0012(11) 0.0004(10)
N3F 0.0163(14) 0.0145(13) 0.0194(13) 0.0054(12) 0.0021(11) 0.0033(10)
N3G 0.0125(13) 0.0194(14) 0.0174(13) 0.0020(12) 0.0033(11) -0.0007(10)
N3H 0.0154(14) 0.0164(13) 0.0168(13) 0.0019(11) 0.0058(11) 0.0042(10)
Ni1 0.0230(2) 0.0217(2) 0.0168(2) 0.00512(18) 0.00323(17) -0.00413(17)
Ni2 0.0191(2) 0.0169(2) 0.0240(2) 0.00808(19) -0.00156(17) -0.00252(16)
Ni3 0.0143(2) 0.0183(2) 0.0207(2) 0.00586(18) 0.00347(17) 0.00139(16)
Cl1 0.0237(4) 0.0242(4) 0.0259(4) 0.0026(4) 0.0067(3) -0.0058(3)
Cl2 0.0231(4) 0.0296(4) 0.0296(4) 0.0152(4) 0.0007(3) -0.0020(3)
Cl3 0.0287(5) 0.0195(4) 0.0301(4) 0.0075(4) 0.0091(4) 0.0018(3)
Cl4 0.0209(4) 0.0187(4) 0.0347(4) 0.0097(4) 0.0007(3) -0.0015(3)
Cl5 0.0205(4) 0.0206(4) 0.0206(4) 0.0053(3) 0.0031(3) -0.0008(3)
Cl6A 0.0400(11) 0.0359(9) 0.0254(8) 0.0187(7) 0.0060(9) 0.0148(9)
O1A 0.026(2) 0.054(3) 0.043(3) 0.024(2) -0.010(2) 0.0029(18)
O1B 0.014(4) 0.038(4) 0.021(3) 0.010(3) 0.003(3) 0.005(3)
Cl6B 0.0204(12) 0.0346(13) 0.0353(14) 0.0189(13) -0.0085(11) -0.0072(9)
O2 0.078(5) 0.061(5) 0.060(5) 0.028(4) 0.009(4) 0.010(4)

loop_
_atom_type_symbol
_atom_type_description
_atom_type_scat_dispersion_real
_atom_type_scat_dispersion_imag
_atom_type_scat_source
C C 0.0033 0.0016 'International Tables Vol C Tables 4.2.6.8 and 6.1.1.4'
H H 0.0000 0.0000 'International Tables Vol C Tables 4.2.6.8 and 6.1.1.4'
N N 0.0061 0.0033 'International Tables Vol C Tables 4.2.6.8 and 6.1.1.4'
Cl Cl 0.1484 0.1585 'International Tables Vol C Tables 4.2.6.8 and 6.1.1.4'
Ni Ni 0.3393 1.1124 'International Tables Vol C Tables 4.2.6.8 and 6.1.1.4'
O O 0.0106 0.0060 'International Tables Vol C Tables 4.2.6.8 and 6.1.1.4'

loop_
_geom_angle_atom_site_label_1
_geom_angle_atom_site_label_2
_geom_angle_atom_site_label_3
_geom_angle
N3A C2A N1A 111.2(2)
N3A C2A H2A 124.4
N1A C2A H2A 124.4
N3B C2B N1B 111.0(3)
N3B C2B H2B 124.5
N1B C2B H2B 124.5
N3C C2C N1C 110.6(2)
N3C C2C H2C 124.7
N1C C2C H2C 124.7
N3D C2D N1D 111.0(3)
N3D C2D H2D 124.5
N1D C2D H2D 124.5
N3E C2E N1E 110.7(3)
N3E C2E H2E 124.6
N1E C2E H2E 124.6
N3F C2F N1F 110.8(3)
N3F C2F H2F 124.6
N1F C2F H2F 124.6
N1G C2G N3G 110.8(2)
N1G C2G H2G 124.6
N3G C2G H2G 124.6
N1H C2H N3H 111.6(2)
N1H C2H H2H 124.2
N3H C2H H2H 124.2
C5A C4A N3A 108.3(2)
C5A C4A C7A 131.1(3)
N3A C4A C7A 120.6(2)
C5B C4B N3B 108.4(3)
C5B C4B C7B 129.1(3)
N3B C4B C7B 122.5(3)
C5C C4C N3C 108.8(2)
C5C C4C C7C 131.0(3)
N3C C4C C7C 120.1(2)
C5D C4D N3D 108.7(3)
C5D C4D C7D 129.4(3)
N3D C4D C7D 121.8(2)
C5E C4E N3E 108.9(3)
C5E C4E C7E 127.3(3)
N3E C4E C7E 123.8(2)
C5F C4F N3F 108.6(2)
C5F C4F C7F 129.7(3)
N3F C4F C7F 121.7(3)
C5G C4G N3G 108.4(2)
C5G C4G C7G 132.3(2)
N3G C4G C7G 119.3(2)
C5H C4H N3H 109.0(2)
C5H C4H C7H 128.8(3)
N3H C4H C7H 122.2(3)
C4A C5A N1A 105.9(2)
C4A C5A C13A 133.3(3)
N1A C5A C13A 120.6(2)
N1B C5B C4B 106.2(3)
N1B C5B C13B 122.1(3)
C4B C5B C13B 131.6(3)
C4C C5C N1C 105.5(2)
C4C C5C C13C 134.4(3)
N1C C5C C13C 120.1(2)
C4D C5D N1D 105.7(3)
C4D C5D C13D 132.8(3)
N1D C5D C13D 121.5(2)
C4E C5E N1E 105.7(3)
C4E C5E C13E 132.7(3)
N1E C5E C13E 121.6(3)
C4F C5F N1F 105.4(3)
C4F C5F C13F 132.5(3)
N1F C5F C13F 121.7(3)
C4G C5G N1G 105.3(2)
C4G C5G C13G 134.4(3)
N1G C5G C13G 120.4(2)
C4H C5H N1H 106.1(3)
C4H C5H C13H 133.6(3)
N1H C5H C13H 120.2(3)
C8A C7A C12A 118.9(3)
C8A C7A C4A 121.7(3)
C12A C7A C4A 119.3(3)
C8B C7B C12B 118.5(3)
C8B C7B C4B 121.4(3)
C12B C7B C4B 120.0(3)
C8C C7C C12C 118.7(3)
C8C C7C C4C 120.4(3)
C12C C7C C4C 120.8(3)
C12D C7D C8D 118.6(3)
C12D C7D C4D 121.5(3)
C8D C7D C4D 119.9(3)
C12E C7E C8E 118.8(3)
C12E C7E C4E 120.9(2)
C8E C7E C4E 120.2(3)
C8F C7F C12F 118.6(3)
C8F C7F C4F 119.9(3)
C12F C7F C4F 121.5(2)
C12G C7G C8G 119.0(3)
C12G C7G C4G 121.8(3)
C8G C7G C4G 119.2(3)
C12H C7H C8H 119.3(3)
C12H C7H C4H 120.3(3)
C8H C7H C4H 120.4(3)
C7A C8A C9A 120.6(3)
C7A C8A H8A 119.7
C9A C8A H8A 119.7
C9B C8B C7B 120.9(3)
C9B C8B H8B 119.5
C7B C8B H8B 119.5
C9C C8C C7C 120.9(3)
C9C C8C H8C 119.5
C7C C8C H8C 119.5
C9D C8D C7D 119.9(3)
C9D C8D H8D 120.1
C7D C8D H8D 120.1
C9E C8E C7E 119.8(3)
C9E C8E H8E 120.1
C7E C8E H8E 120.1
C9F C8F C7F 120.8(3)
C9F C8F H8F 119.6
C7F C8F H8F 119.6
C7G C8G C9G 120.4(3)
C7G C8G H8G 119.8
C9G C8G H8G 119.8
C9H C8H C7H 120.8(3)
C9H C8H H8H 119.6
C7H C8H H8H 119.6
C10A C9A C8A 120.4(3)
C10A C9A H9A 119.8
C8A C9A H9A 119.8
C8B C9B C10B 119.9(3)
C8B C9B H9B 120.0
C10B C9B H9B 120.0
C8C C9C C10C 119.9(3)
C8C C9C H9C 120.1
C10C C9C H9C 120.1
C10D C9D C8D 120.8(3)
C10D C9D H9D 119.6
C8D C9D H9D 119.6
C10E C9E C8E 120.8(3)
C10E C9E H9E 119.6
C8E C9E H9E 119.6
C10F C9F C8F 120.0(3)
C10F C9F H9F 120.0
C8F C9F H9F 120.0
C10G C9G C8G 120.0(3)
C10G C9G H9G 120.0
C8G C9G H9G 120.0
C10H C9H C8H 119.3(3)
C10H C9H H9H 120.4
C8H C9H H9H 120.4
C11A C10A C9A 119.4(3)
C11A C10A H10A 120.3
C9A C10A H10A 120.3
C11B C10B C9B 119.4(3)
C11B C10B H10B 120.3
C9B C10B H10B 120.3
C11C C10C C9C 119.9(3)
C11C C10C H10C 120.1
C9C C10C H10C 120.1
C11D C10D C9D 119.4(3)
C11D C10D H10D 120.3
C9D C10D H10D 120.3
C9E C10E C11E 120.2(3)
C9E C10E H10E 119.9
C11E C10E H10E 119.9
C9F C10F C11F 120.3(3)
C9F C10F H10F 119.9
C11F C10F H10F 119.9
C11G C10G C9G 120.1(3)
C11G C10G H10G 119.9
C9G C10G H10G 119.9
C11H C10H C9H 120.7(3)
C11H C10H H10H 119.7
C9H C10H H10H 119.7
C10A C11A C12A 120.7(3)
C10A C11A H11A 119.7
C12A C11A H11A 119.7
C12B C11B C10B 120.7(3)
C12B C11B H11B 119.6
C10B C11B H11B 119.6
C10C C11C C12C 120.3(3)
C10C C11C H11C 119.8
C12C C11C H11C 119.8
C10D C11D C12D 120.2(3)
C10D C11D H11D 119.9
C12D C11D H11D 119.9
C10E C11E C12E 119.4(3)
C10E C11E H11E 120.3
C12E C11E H11E 120.3
C10F C11F C12F 119.9(3)
C10F C11F H11F 120.1
C12F C11F H11F 120.1
C10G C11G C12G 119.9(3)
C10G C11G H11G 120.1
C12G C11G H11G 120.1
C10H C11H C12H 120.3(3)
C10H C11H H11H 119.8
C12H C11H H11H 119.8
C7A C12A C11A 120.1(3)
C7A C12A H12A 120.0
C11A C12A H12A 120.0
C11B C12B C7B 120.5(3)
C11B C12B H12B 119.7
C7B C12B H12B 119.7
C11C C12C C7C 120.2(3)
C11C C12C H12C 119.9
C7C C12C H12C 119.9
C11D C12D C7D 121.0(3)
C11D C12D H12D 119.5
C7D C12D H12D 119.5
C11E C12E C7E 121.0(3)
C11E C12E H12E 119.5
C7E C12E H12E 119.5
C11F C12F C7F 120.5(3)
C11F C12F H12F 119.8
C7F C12F H12F 119.8
C7G C12G C11G 120.5(3)
C7G C12G H12G 119.7
C11G C12G H12G 119.7
C7H C12H C11H 119.6(3)
C7H C12H H12H 120.2
C11H C12H H12H 120.2
C14A C13A C18A 117.9(3)
C14A C13A C5A 121.9(2)
C18A C13A C5A 120.2(3)
C18B C13B C14B 118.9(3)
C18B C13B C5B 120.4(3)
C14B C13B C5B 120.7(3)
C14C C13C C18C 118.3(2)
C14C C13C C5C 122.1(2)
C18C C13C C5C 119.6(2)
C14D C13D C18D 119.4(3)
C14D C13D C5D 121.4(3)
C18D C13D C5D 119.2(3)
C14E C13E C18E 118.1(3)
C14E C13E C5E 121.6(3)
C18E C13E C5E 120.3(3)
C14F C13F C18F 118.3(3)
C14F C13F C5F 121.8(3)
C18F C13F C5F 119.6(3)
C18G C13G C14G 118.2(3)
C18G C13G C5G 120.8(2)
C14G C13G C5G 120.9(2)
C18H C13H C14H 118.8(3)
C18H C13H C5H 120.4(3)
C14H C13H C5H 120.8(3)
C15A C14A C13A 120.9(3)
C15A C14A H14A 119.5
C13A C14A H14A 119.5
C13B C14B C15B 119.7(3)
C13B C14B H14B 120.1
C15B C14B H14B 120.1
C15C C14C C13C 120.4(3)
C15C C14C H14C 119.8
C13C C14C H14C 119.8
C13D C14D C15D 120.0(3)
C13D C14D H14D 120.0
C15D C14D H14D 120.0
C13E C14E C15E 120.5(3)
C13E C14E H14E 119.8
C15E C14E H14E 119.8
C15F C14F C13F 120.0(3)
C15F C14F H14F 120.0
C13F C14F H14F 120.0
C15G C14G C13G 120.7(3)
C15G C14G H14G 119.7
C13G C14G H14G 119.7
C15H C14H C13H 120.0(3)
C15H C14H H14H 120.0
C13H C14H H14H 120.0
C14A C15A C16A 120.9(3)
C14A C15A H15A 119.5
C16A C15A H15A 119.5
C16B C15B C14B 120.0(3)
C16B C15B H15B 120.0
C14B C15B H15B 120.0
C16C C15C C14C 120.9(3)
C16C C15C H15C 119.5
C14C C15C H15C 119.5
C14D C15D C16D 119.9(3)
C14D C15D H15D 120.0
C16D C15D H15D 120.0
C16E C15E C14E 120.3(4)
C16E C15E H15E 119.9
C14E C15E H15E 119.9
C14F C15F C16F 120.4(3)
C14F C15F H15F 119.8
C16F C15F H15F 119.8
C14G C15G C16G 120.2(3)
C14G C15G H15G 119.9
C16G C15G H15G 119.9
C14H C15H C16H 120.9(3)
C14H C15H H15H 119.6
C16H C15H H15H 119.6
C17A C16A C15A 119.2(3)
C17A C16A H16A 120.4
C15A C16A H16A 120.4
C17B C16B C15B 120.9(3)
C17B C16B H16B 119.5
C15B C16B H16B 119.5
C15C C16C C17C 119.4(3)
C15C C16C H16C 120.3
C17C C16C H16C 120.3
C17D C16D C15D 120.4(3)
C17D C16D H16D 119.8
C15D C16D H16D 119.8
C17E C16E C15E 119.3(4)
C17E C16E H16E 120.4
C15E C16E H16E 120.4
C17F C16F C15F 120.0(3)
C17F C16F H16F 120.0
C15F C16F H16F 120.0
C17G C16G C15G 120.0(3)
C17G C16G H16G 120.0
C15G C16G H16G 120.0
C15H C16H C17H 119.7(3)
C15H C16H H16H 120.1
C17H C16H H16H 120.1
C16A C17A C18A 120.4(3)
C16A C17A H17A 119.8
C18A C17A H17A 119.8
C16B C17B C18B 119.3(3)
C16B C17B H17B 120.4
C18B C17B H17B 120.4
C18C C17C C16C 120.1(3)
C18C C17C H17C 119.9
C16C C17C H17C 119.9
C16D C17D C18D 119.7(3)
C16D C17D H17D 120.2
C18D C17D H17D 120.2
C16E C17E C18E 120.9(4)
C16E C17E H17E 119.6
C18E C17E H17E 119.6
C18F C17F C16F 120.0(3)
C18F C17F H17F 120.0
C16F C17F H17F 120.0
C16G C17G C18G 119.8(3)
C16G C17G H17G 120.1
C18G C17G H17G 120.1
C18H C17H C16H 119.7(3)
C18H C17H H17H 120.1
C16H C17H H17H 120.1
C17A C18A C13A 120.6(3)
C17A C18A H18A 119.7
C13A C18A H18A 119.7
C17B C18B C13B 121.0(3)
C17B C18B H18B 119.5
C13B C18B H18B 119.5
C17C C18C C13C 120.9(3)
C17C C18C H18C 119.6
C13C C18C H18C 119.6
C17D C18D C13D 120.6(3)
C17D C18D H18D 119.7
C13D C18D H18D 119.7
C17E C18E C13E 121.0(4)
C17E C18E H18E 119.5
C13E C18E H18E 119.5
C17F C18F C13F 121.2(3)
C17F C18F H18F 119.4
C13F C18F H18F 119.4
C13G C18G C17G 121.1(3)
C13G C18G H18G 119.5
C17G C18G H18G 119.5
C17H C18H C13H 120.8(3)
C17H C18H H18H 119.6
C13H C18H H18H 119.6
C2A N1A C5A 108.1(2)
C2A N1A H1A 121.7(19)
C5A N1A H1A 129.9(19)
C2B N1B C5B 108.4(3)
C2B N1B H1B 121(2)
C5B N1B H1B 130(2)
C2C N1C C5C 108.8(2)
C2C N1C H1C 122.9(19)
C5C N1C H1C 127.7(19)
C2D N1D C5D 108.6(2)
C2D N1D H1D 124(2)
C5D N1D H1D 127(2)
C2E N1E C5E 108.8(3)
C2E N1E H1E 130(2)
C5E N1E H1E 121(2)
C2F N1F C5F 109.0(2)
C2F N1F H1F 128(2)
C5F N1F H1F 123(2)
C2G N1G C5G 109.4(2)
C2G N1G H1G 123.9(19)
C5G N1G H1G 126.5(18)
C2H N1H C5H 108.1(3)
C2H N1H H1H 121(2)
C5H N1H H1H 130(2)
C2A N3A C4A 106.5(2)
C2A N3A Ni1 121.28(19)
C4A N3A Ni1 129.11(19)
C2B N3B C4B 106.0(2)
C2B N3B Ni1 122.9(2)
C4B N3B Ni1 130.7(2)
C2C N3C C4C 106.2(2)
C2C N3C Ni2 124.31(19)
C4C N3C Ni2 128.49(18)
C2D N3D C4D 106.0(2)
C2D N3D Ni2 120.9(2)
C4D N3D Ni2 130.85(18)
C2E N3E C4E 105.9(2)
C2E N3E Ni3 122.6(2)
C4E N3E Ni3 129.7(2)
C2F N3F C4F 106.2(3)
C2F N3F Ni3 120.4(2)
C4F N3F Ni3 131.11(19)
C2G N3G C4G 106.1(2)
C2G N3G Ni3 122.89(18)
C4G N3G Ni3 129.90(18)
C2H N3H C4H 105.2(2)
C2H N3H Ni3 122.87(19)
C4H N3H Ni3 131.7(2)
N3A Ni1 N3B 108.52(10)
N3A Ni1 Cl2 103.00(7)
N3B Ni1 Cl2 129.15(7)
N3A Ni1 Cl1 103.68(7)
N3B Ni1 Cl1 98.83(8)
Cl2 Ni1 Cl1 111.30(3)
N3C Ni2 N3D 99.85(9)
N3C Ni2 Cl3 118.69(8)
N3D Ni2 Cl3 102.10(8)
N3C Ni2 Cl4 100.27(7)
N3D Ni2 Cl4 115.03(7)
Cl3 Ni2 Cl4 119.75(3)
N3H Ni3 N3E 90.43(10)
N3H Ni3 N3G 88.80(10)
N3E Ni3 N3G 176.71(10)
N3H Ni3 N3F 176.89(9)
N3E Ni3 N3F 90.32(10)
N3G Ni3 N3F 90.62(10)

loop_
_geom_bond_atom_site_label_1
_geom_bond_atom_site_label_2
_geom_bond_distance
C2A N3A 1.316(3)
C2A N1A 1.341(3)
C2A H2A 0.9300
C2B N3B 1.319(3)
C2B N1B 1.340(4)
C2B H2B 0.9300
C2C N3C 1.326(3)
C2C N1C 1.335(3)
C2C H2C 0.9300
C2D N3D 1.323(3)
C2D N1D 1.335(3)
C2D H2D 0.9300
C2E N3E 1.330(3)
C2E N1E 1.337(3)
C2E H2E 0.9300
C2F N3F 1.326(3)
C2F N1F 1.331(4)
C2F H2F 0.9300
C2G N1G 1.319(3)
C2G N3G 1.331(3)
C2G H2G 0.9300
C2H N1H 1.323(4)
C2H N3H 1.331(3)
C2H H2H 0.9300
C4A C5A 1.372(4)
C4A N3A 1.402(3)
C4A C7A 1.478(4)
C4B C5B 1.369(4)
C4B N3B 1.399(3)
C4B C7B 1.470(4)
C4C C5C 1.371(4)
C4C N3C 1.391(3)
C4C C7C 1.485(4)
C4D C5D 1.370(4)
C4D N3D 1.395(4)
C4D C7D 1.473(4)
C4E C5E 1.368(4)
C4E N3E 1.398(3)
C4E C7E 1.472(4)
C4F C5F 1.374(4)
C4F N3F 1.400(3)
C4F C7F 1.475(4)
C4G C5G 1.371(4)
C4G N3G 1.404(3)
C4G C7G 1.478(4)
C4H C5H 1.357(4)
C4H N3H 1.399(3)
C4H C7H 1.479(4)
C5A N1A 1.386(3)
C5A C13A 1.470(4)
C5B N1B 1.365(4)
C5B C13B 1.474(4)
C5C N1C 1.374(3)
C5C C13C 1.470(4)
C5D N1D 1.375(4)
C5D C13D 1.472(4)
C5E N1E 1.376(4)
C5E C13E 1.456(4)
C5F N1F 1.383(3)
C5F C13F 1.465(4)
C5G N1G 1.386(3)
C5G C13G 1.471(4)
C5H N1H 1.382(3)
C5H C13H 1.472(4)
C7A C8A 1.378(4)
C7A C12A 1.391(4)
C7B C8B 1.394(4)
C7B C12B 1.395(4)
C7C C8C 1.383(4)
C7C C12C 1.398(4)
C7D C12D 1.385(4)
C7D C8D 1.388(4)
C7E C12E 1.392(4)
C7E C8E 1.401(4)
C7F C8F 1.388(4)
C7F C12F 1.390(4)
C7G C12G 1.382(4)
C7G C8G 1.384(4)
C7H C12H 1.389(4)
C7H C8H 1.392(4)
C8A C9A 1.388(4)
C8A H8A 0.9300
C8B C9B 1.383(4)
C8B H8B 0.9300
C8C C9C 1.383(4)
C8C H8C 0.9300
C8D C9D 1.389(4)
C8D H8D 0.9300
C8E C9E 1.388(4)
C8E H8E 0.9300
C8F C9F 1.384(4)
C8F H8F 0.9300
C8G C9G 1.395(4)
C8G H8G 0.9300
C8H C9H 1.385(4)
C8H H8H 0.9300
C9A C10A 1.377(4)
C9A H9A 0.9300
C9B C10B 1.391(4)
C9B H9B 0.9300
C9C C10C 1.386(4)
C9C H9C 0.9300
C9D C10D 1.377(5)
C9D H9D 0.9300
C9E C10E 1.378(4)
C9E H9E 0.9300
C9F C10F 1.370(4)
C9F H9F 0.9300
C9G C10G 1.378(4)
C9G H9G 0.9300
C9H C10H 1.376(4)
C9H H9H 0.9300
C10A C11A 1.373(4)
C10A H10A 0.9300
C10B C11B 1.383(4)
C10B H10B 0.9300
C10C C11C 1.375(4)
C10C H10C 0.9300
C10D C11D 1.371(4)
C10D H10D 0.9300
C10E C11E 1.385(4)
C10E H10E 0.9300
C10F C11F 1.380(4)
C10F H10F 0.9300
C10G C11G 1.372(4)
C10G H10G 0.9300
C10H C11H 1.376(4)
C10H H10H 0.9300
C11A C12A 1.388(4)
C11A H11A 0.9300
C11B C12B 1.377(4)
C11B H11B 0.9300
C11C C12C 1.386(4)
C11C H11C 0.9300
C11D C12D 1.383(4)
C11D H11D 0.9300
C11E C12E 1.391(4)
C11E H11E 0.9300
C11F C12F 1.386(4)
C11F H11F 0.9300
C11G C12G 1.402(4)
C11G H11G 0.9300
C11H C12H 1.390(4)
C11H H11H 0.9300
C12A H12A 0.9300
C12B H12B 0.9300
C12C H12C 0.9300
C12D H12D 0.9300
C12E H12E 0.9300
C12F H12F 0.9300
C12G H12G 0.9300
C12H H12H 0.9300
C13A C14A 1.394(4)
C13A C18A 1.401(4)
C13B C18B 1.389(4)
C13B C14B 1.394(4)
C13C C14C 1.388(4)
C13C C18C 1.398(3)
C13D C14D 1.385(4)
C13D C18D 1.398(4)
C13E C14E 1.368(4)
C13E C18E 1.370(4)
C13F C14F 1.394(4)
C13F C18F 1.409(4)
C13G C18G 1.384(4)
C13G C14G 1.396(3)
C13H C18H 1.389(4)
C13H C14H 1.391(4)
C14A C15A 1.378(4)
C14A H14A 0.9300
C14B C15B 1.395(4)
C14B H14B 0.9300
C14C C15C 1.380(4)
C14C H14C 0.9300
C14D C15D 1.389(4)
C14D H14D 0.9300
C14E C15E 1.393(5)
C14E H14E 0.9300
C14F C15F 1.387(4)
C14F H14F 0.9300
C14G C15G 1.377(4)
C14G H14G 0.9300
C14H C15H 1.377(4)
C14H H14H 0.9300
C15A C16A 1.380(4)
C15A H15A 0.9300
C15B C16B 1.373(4)
C15B H15B 0.9300
C15C C16C 1.375(4)
C15C H15C 0.9300
C15D C16D 1.391(4)
C15D H15D 0.9300
C15E C16E 1.357(5)
C15E H15E 0.9300
C15F C16F 1.390(4)
C15F H15F 0.9300
C15G C16G 1.380(4)
C15G H15G 0.9300
C15H C16H 1.377(4)
C15H H15H 0.9300
C16A C17A 1.382(4)
C16A H16A 0.9300
C16B C17B 1.375(4)
C16B H16B 0.9300
C16C C17C 1.384(4)
C16C H16C 0.9300
C16D C17D 1.376(5)
C16D H16D 0.9300
C16E C17E 1.351(5)
C16E H16E 0.9300
C16F C17F 1.374(4)
C16F H16F 0.9300
C16G C17G 1.373(4)
C16G H16G 0.9300
C16H C17H 1.381(4)
C16H H16H 0.9300
C17A C18A 1.389(4)
C17A H17A 0.9300
C17B C18B 1.386(4)
C17B H17B 0.9300
C17C C18C 1.376(4)
C17C H17C 0.9300
C17D C18D 1.384(4)
C17D H17D 0.9300
C17E C18E 1.371(5)
C17E H17E 0.9300
C17F C18F 1.371(4)
C17F H17F 0.9300
C17G C18G 1.386(4)
C17G H17G 0.9300
C17H C18H 1.382(4)
C17H H17H 0.9300
C18A H18A 0.9300
C18B H18B 0.9300
C18C H18C 0.9300
C18D H18D 0.9300
C18E H18E 0.9300
C18F H18F 0.9300
C18G H18G 0.9300
C18H H18H 0.9300
N1A H1A 0.859(17)
N1B H1B 0.831(17)
N1C H1C 0.863(17)
N1D H1D 0.867(17)
N1E H1E 0.860(17)
N1F H1F 0.866(17)
N1G H1G 0.845(16)
N1H H1H 0.876(17)
N3A Ni1 1.980(2)
N3B Ni1 1.992(2)
N3C Ni2 1.978(2)
N3D Ni2 1.985(2)
N3E Ni3 1.889(2)
N3F Ni3 1.901(3)
N3G Ni3 1.892(2)
N3H Ni3 1.885(2)
Ni1 Cl2 2.2385(8)
Ni1 Cl1 2.2848(9)
Ni2 Cl3 2.2326(9)
Ni2 Cl4 2.2793(8)
